data_4083457
loop_
_publ_author_name
'Au, Richard H. W.'
'Fraser, Christopher S. A.'
'Eisler, Dana J.'
'Jennings, Michael C.'
'Puddephatt, Richard J.'

_publ_section_title
;
 Binuclear Organoplatinum(IV) Complexes with Bridging Xylenediyl Groups:
 Formation of Supramolecular Polymers through Hydrogen Bonding
;
_journal_issue 6
_journal_name_full Organometallics
_journal_page_first 1719
_journal_paper_doi 10.1021/om800889j
_journal_volume 28
_journal_year 2009
_chemical_formula_sum 'C51 H74 Br2 N4 O Pt2'
_chemical_formula_weight 1309.14
_chemical_name_systematic
; 
 ? 
;
_space_group_IT_number 14
_symmetry_cell_setting monoclinic
_symmetry_space_group_name_Hall '-P 2yn'
_symmetry_space_group_name_H-M 'P 1 21/n 1'
_atom_sites_solution_hydrogens geom
_atom_sites_solution_primary direct
_atom_sites_solution_secondary difmap
_audit_creation_method SHELXL-97
_cell_angle_alpha 90.00
_cell_angle_beta 92.4770(10)
_cell_angle_gamma 90.00
_cell_formula_units_Z 4
_cell_length_a 13.59610(10)
_cell_length_b 25.3660(2)
_cell_length_c 15.3822(2)
_cell_measurement_temperature 200(2)
_cell_volume 5300.04(9)
_computing_cell_refinement 'Nonius DENZO'
_computing_data_collection 'Nonius COLLECT'
_computing_data_reduction 'Nonius DENZO'
_computing_molecular_graphics 'Bruker SHELXTL'
_computing_publication_material 'Bruker SHELXTL'
_computing_structure_refinement 'SHELXL-97 (Sheldrick, 1997)'
_computing_structure_solution 'SHELXS-97 (Sheldrick, 1990)'
_diffrn_ambient_temperature 200(2)
_diffrn_measured_fraction_theta_full 0.993
_diffrn_measured_fraction_theta_max 0.993
_diffrn_measurement_device_type 'Nonius Kappa CCD'
_diffrn_measurement_method 'phi\omega scans'
_diffrn_radiation_monochromator graphite
_diffrn_radiation_source 'fine-focus sealed tube'
_diffrn_radiation_type MoK\a
_diffrn_radiation_wavelength 0.71073
_diffrn_reflns_av_R_equivalents 0.106
_diffrn_reflns_av_sigmaI/netI 0.0642
_diffrn_reflns_limit_h_max 17
_diffrn_reflns_limit_h_min -17
_diffrn_reflns_limit_k_max 32
_diffrn_reflns_limit_k_min -32
_diffrn_reflns_limit_l_max 19
_diffrn_reflns_limit_l_min -19
_diffrn_reflns_number 54283
_diffrn_reflns_theta_full 27.53
_diffrn_reflns_theta_max 27.53
_diffrn_reflns_theta_min 2.60
_exptl_absorpt_coefficient_mu 6.818
_exptl_absorpt_correction_T_max 0.2119
_exptl_absorpt_correction_T_min 0.0992
_exptl_absorpt_correction_type integration
_exptl_crystal_colour yellow
_exptl_crystal_density_diffrn 1.641
_exptl_crystal_density_method 'not measured'
_exptl_crystal_description 'elongated octahedron'
_exptl_crystal_F_000 2568
_exptl_crystal_size_max 0.63
_exptl_crystal_size_mid 0.43
_exptl_crystal_size_min 0.33
_refine_diff_density_max 3.096
_refine_diff_density_min -2.481
_refine_diff_density_rms 0.194
_refine_ls_extinction_method none
_refine_ls_goodness_of_fit_ref 1.023
_refine_ls_hydrogen_treatment mixed
_refine_ls_matrix_type full
_refine_ls_number_parameters 537
_refine_ls_number_reflns 12122
_refine_ls_number_restraints 78
_refine_ls_restrained_S_all 1.023
_refine_ls_R_factor_all 0.0743
_refine_ls_R_factor_gt 0.0538
_refine_ls_shift/su_max 0.003
_refine_ls_shift/su_mean 0.000
_refine_ls_structure_factor_coef Fsqd
_refine_ls_weighting_details 'calc w=1/[\s^2^(Fo^2^)+(0.0622P)^2^+36.8000P] where P=(Fo^2^+2Fc^2^)/3'
_refine_ls_weighting_scheme calc
_refine_ls_wR_factor_gt 0.1290
_refine_ls_wR_factor_ref 0.1404
_reflns_number_gt 9427
_reflns_number_total 12122
_reflns_threshold_expression >2sigma(I)
_cod_data_source_file om800889j_si_001.cif
_cod_data_source_block 1.Me2CO
_cod_depositor_comments
;
The following automatic conversions were performed:

'_symmetry_cell_setting' value 'Monoclinic' changed to 'monoclinic'
according to
/usr/data/users/saulius/automatic-downloads/retrospective/ACS/lib/dictionaries/cif_core.dic
dictionary named 'cif_core.dic' version 2.4.2 from 2011-04-26.

Automatic conversion script
Id: cif_fix_values 2281 2013-09-26 08:29:07Z andrius 
;
_cod_original_sg_symbol_H-M P2(1)/n
_cod_database_code 4083457

loop_
_symmetry_equiv_pos_as_xyz
'x, y, z'
'-x+1/2, y+1/2, -z+1/2'
'-x, -y, -z'
'x-1/2, -y-1/2, z-1/2'

loop_
_atom_site_label
_atom_site_type_symbol
_atom_site_fract_x
_atom_site_fract_y
_atom_site_fract_z
_atom_site_U_iso_or_equiv
_atom_site_adp_type
_atom_site_occupancy
_atom_site_symmetry_multiplicity
_atom_site_calc_flag
_atom_site_refinement_flags
_atom_site_disorder_assembly
_atom_site_disorder_group
Pt1 Pt -0.13813(2) -0.122882(10) 1.011613(19) 0.02914(9) Uani 1 1 d . . .
Pt2 Pt 0.09090(2) -0.162116(11) 1.33557(2) 0.03294(9) Uani 1 1 d . . .
Br1 Br -0.28268(7) -0.07045(3) 0.93581(6) 0.0497(2) Uani 1 1 d . . .
Br2 Br 0.25389(8) -0.16508(4) 1.42740(8) 0.0595(3) Uani 1 1 d . . .
C1A C -0.0356(7) -0.0820(3) 0.9462(6) 0.050(2) Uani 1 1 d . . .
H1AA H 0.0303 -0.0947 0.9637 0.075 Uiso 1 1 calc R . .
H1AB H -0.0406 -0.0444 0.9600 0.075 Uiso 1 1 calc R . .
H1AC H -0.0473 -0.0871 0.8834 0.075 Uiso 1 1 calc R . .
C2A C -0.1384(6) -0.1755(3) 0.9101(5) 0.0373(17) Uani 1 1 d . . .
H2AA H -0.0872 -0.2021 0.9215 0.056 Uiso 1 1 calc R . .
H2AB H -0.1253 -0.1567 0.8561 0.056 Uiso 1 1 calc R . .
H2AC H -0.2028 -0.1928 0.9042 0.056 Uiso 1 1 calc R . .
N1N1 N -0.1493(5) -0.0702(2) 1.1209(4) 0.0311(13) Uani 1 1 d . . .
C1N2 C -0.0954(7) -0.0273(3) 1.1345(5) 0.0385(18) Uani 1 1 d . . .
H1NA H -0.0463 -0.0190 1.0945 0.046 Uiso 1 1 calc R . .
C1N3 C -0.1074(7) 0.0060(3) 1.2043(5) 0.045(2) Uani 1 1 d . . .
H1NB H -0.0660 0.0359 1.2128 0.054 Uiso 1 1 calc R . .
C1N4 C -0.1809(7) -0.0047(3) 1.2623(5) 0.042(2) Uani 1 1 d . . .
C1N5 C -0.2364(6) -0.0493(3) 1.2471(5) 0.0356(17) Uani 1 1 d . . .
H1NC H -0.2872 -0.0580 1.2851 0.043 Uiso 1 1 calc R . .
C1N6 C -0.2192(6) -0.0822(3) 1.1764(5) 0.0318(15) Uani 1 1 d . . .
C4A C -0.1993(10) 0.0309(4) 1.3404(7) 0.065(3) Uani 1 1 d . . .
C5A C -0.1205(16) 0.0752(6) 1.3489(10) 0.154(10) Uani 1 1 d U . .
H5AA H -0.0552 0.0593 1.3584 0.231 Uiso 1 1 calc R . .
H5AB H -0.1347 0.0979 1.3983 0.231 Uiso 1 1 calc R . .
H5AC H -0.1219 0.0961 1.2954 0.231 Uiso 1 1 calc R . .
C6A C -0.3033(14) 0.0553(5) 1.3259(8) 0.108(6) Uani 1 1 d U . .
H6AA H -0.3524 0.0270 1.3212 0.161 Uiso 1 1 calc R . .
H6AB H -0.3057 0.0761 1.2722 0.161 Uiso 1 1 calc R . .
H6AC H -0.3174 0.0781 1.3752 0.161 Uiso 1 1 calc R . .
C7A C -0.1964(8) -0.0006(4) 1.4234(6) 0.057(3) Uani 1 1 d . . .
H7AA H -0.1305 -0.0156 1.4338 0.086 Uiso 1 1 calc R . .
H7AB H -0.2449 -0.0292 1.4185 0.086 Uiso 1 1 calc R . .
H7AC H -0.2120 0.0224 1.4721 0.086 Uiso 1 1 calc R . .
N2N1 N -0.2455(4) -0.1592(2) 1.0878(4) 0.0285(13) Uani 1 1 d . . .
C2N2 C -0.2848(6) -0.2063(3) 1.0727(5) 0.0357(17) Uani 1 1 d . . .
H2NA H -0.2689 -0.2245 1.0211 0.043 Uiso 1 1 calc R . .
C2N3 C -0.3479(6) -0.2303(3) 1.1290(6) 0.0402(18) Uani 1 1 d . . .
H2NB H -0.3741 -0.2641 1.1154 0.048 Uiso 1 1 calc R . .
C2N4 C -0.3729(6) -0.2057(3) 1.2036(6) 0.0413(19) Uani 1 1 d . A .
C2N5 C -0.3329(6) -0.1555(3) 1.2194(6) 0.0367(17) Uani 1 1 d . . .
H2NC H -0.3495 -0.1365 1.2700 0.044 Uiso 1 1 calc R . .
C2N6 C -0.2693(5) -0.1334(3) 1.1613(5) 0.0298(15) Uani 1 1 d . . .
C8A C -0.4369(7) -0.2330(4) 1.2698(7) 0.056(3) Uani 1 1 d D . .
C9A C -0.3737(18) -0.2665(10) 1.3303(16) 0.081(7) Uiso 0.50 1 d PD A 1
H9AA H -0.3485 -0.2450 1.3794 0.122 Uiso 0.50 1 calc PR A 1
H9AB H -0.3183 -0.2806 1.2989 0.122 Uiso 0.50 1 calc PR A 1
H9AC H -0.4129 -0.2956 1.3521 0.122 Uiso 0.50 1 calc PR A 1
C10A C -0.505(2) -0.1928(10) 1.310(2) 0.096(9) Uiso 0.50 1 d PD A 1
H10A H -0.5034 -0.1600 1.2760 0.144 Uiso 0.50 1 calc PR A 1
H10B H -0.4820 -0.1858 1.3699 0.144 Uiso 0.50 1 calc PR A 1
H10C H -0.5718 -0.2067 1.3086 0.144 Uiso 0.50 1 calc PR A 1
C11A C -0.5148(17) -0.2656(9) 1.2189(16) 0.079(7) Uiso 0.50 1 d PD A 1
H11A H -0.5657 -0.2422 1.1938 0.118 Uiso 0.50 1 calc PR A 1
H11B H -0.5447 -0.2908 1.2581 0.118 Uiso 0.50 1 calc PR A 1
H11C H -0.4836 -0.2848 1.1721 0.118 Uiso 0.50 1 calc PR A 1
C9C C -0.393(2) -0.2206(14) 1.3601(14) 0.109(10) Uiso 0.50 1 d PD A 2
H9CA H -0.4045 -0.1834 1.3737 0.164 Uiso 0.50 1 calc PR A 2
H9CB H -0.3220 -0.2275 1.3617 0.164 Uiso 0.50 1 calc PR A 2
H9CC H -0.4241 -0.2429 1.4031 0.164 Uiso 0.50 1 calc PR A 2
C10C C -0.5437(14) -0.2237(12) 1.248(2) 0.098(9) Uiso 0.50 1 d PD A 2
H10D H -0.5558 -0.1857 1.2419 0.147 Uiso 0.50 1 calc PR A 2
H10E H -0.5830 -0.2377 1.2947 0.147 Uiso 0.50 1 calc PR A 2
H10F H -0.5624 -0.2414 1.1932 0.147 Uiso 0.50 1 calc PR A 2
C11C C -0.407(2) -0.2919(7) 1.274(2) 0.091(8) Uiso 0.50 1 d PD A 2
H11D H -0.3450 -0.2957 1.3081 0.137 Uiso 0.50 1 calc PR A 2
H11E H -0.3980 -0.3050 1.2145 0.137 Uiso 0.50 1 calc PR A 2
H11F H -0.4585 -0.3124 1.3006 0.137 Uiso 0.50 1 calc PR A 2
C3A C -0.0189(5) -0.1640(3) 1.0696(5) 0.0372(18) Uani 1 1 d . . .
H3AA H 0.0231 -0.1773 1.0234 0.045 Uiso 1 1 calc R . .
H3AB H 0.0211 -0.1393 1.1063 0.045 Uiso 1 1 calc R . .
C1C1 C -0.0488(6) -0.2095(3) 1.1246(5) 0.0362(17) Uani 1 1 d . . .
C1C2 C -0.0674(6) -0.2052(3) 1.2135(5) 0.0352(16) Uani 1 1 d . . .
C1C3 C -0.1063(6) -0.2492(4) 1.2560(7) 0.049(2) Uani 1 1 d . . .
H1CA H -0.1208 -0.2461 1.3156 0.059 Uiso 1 1 calc R . .
C1C4 C -0.1239(8) -0.2962(4) 1.2147(7) 0.056(3) Uani 1 1 d . . .
H1CB H -0.1520 -0.3248 1.2447 0.068 Uiso 1 1 calc R . .
C1C5 C -0.1001(8) -0.3014(4) 1.1283(7) 0.058(3) Uani 1 1 d . . .
H1CC H -0.1078 -0.3345 1.1000 0.070 Uiso 1 1 calc R . .
C1C6 C -0.0652(7) -0.2586(3) 1.0834(7) 0.050(2) Uani 1 1 d . . .
H1CD H -0.0520 -0.2623 1.0236 0.059 Uiso 1 1 calc R . .
C3B C -0.0442(6) -0.1571(3) 1.2656(5) 0.0354(17) Uani 1 1 d . . .
H3BA H -0.0971 -0.1513 1.3068 0.042 Uiso 1 1 calc R . .
H3BB H -0.0430 -0.1263 1.2262 0.042 Uiso 1 1 calc R . .
C1B C 0.0569(7) -0.0888(3) 1.3805(6) 0.048(2) Uani 1 1 d . . .
H1BA H -0.0063 -0.0775 1.3538 0.071 Uiso 1 1 calc R . .
H1BB H 0.1084 -0.0639 1.3653 0.071 Uiso 1 1 calc R . .
H1BC H 0.0523 -0.0900 1.4438 0.071 Uiso 1 1 calc R . .
C2B C 0.0195(7) -0.1904(4) 1.4417(5) 0.047(2) Uani 1 1 d . . .
H2BA H -0.0509 -0.1940 1.4265 0.071 Uiso 1 1 calc R . .
H2BB H 0.0288 -0.1657 1.4903 0.071 Uiso 1 1 calc R . .
H2BC H 0.0468 -0.2248 1.4585 0.071 Uiso 1 1 calc R . .
N3N1 N 0.1699(5) -0.1374(2) 1.2237(4) 0.0331(14) Uani 1 1 d . . .
C3N2 C 0.1864(6) -0.0877(3) 1.1973(6) 0.0365(17) Uani 1 1 d . . .
H3NA H 0.1574 -0.0598 1.2282 0.044 Uiso 1 1 calc R . .
C3N3 C 0.2417(6) -0.0753(3) 1.1292(6) 0.0406(19) Uani 1 1 d . . .
H3NB H 0.2492 -0.0394 1.1132 0.049 Uiso 1 1 calc R . .
C3N4 C 0.2878(7) -0.1146(3) 1.0825(6) 0.0424(19) Uani 1 1 d . . .
C3N5 C 0.2686(7) -0.1655(3) 1.1100(6) 0.043(2) Uani 1 1 d . . .
H3NC H 0.2962 -0.1940 1.0794 0.052 Uiso 1 1 calc R . .
C3N6 C 0.2118(5) -0.1767(3) 1.1791(5) 0.0320(16) Uani 1 1 d . . .
C4B C 0.3550(8) -0.1021(4) 1.0086(7) 0.055(2) Uani 1 1 d . . .
C5B C 0.2954(12) -0.0697(5) 0.9383(8) 0.088(4) Uani 1 1 d . . .
H5BA H 0.2408 -0.0911 0.9141 0.131 Uiso 1 1 calc R . .
H5BB H 0.3387 -0.0597 0.8917 0.131 Uiso 1 1 calc R . .
H5BC H 0.2692 -0.0378 0.9649 0.131 Uiso 1 1 calc R . .
C6B C 0.3951(14) -0.1510(5) 0.9660(10) 0.108(6) Uani 1 1 d . . .
H6BA H 0.4326 -0.1719 1.0096 0.162 Uiso 1 1 calc R . .
H6BB H 0.4383 -0.1406 0.9196 0.162 Uiso 1 1 calc R . .
H6BC H 0.3404 -0.1721 0.9413 0.162 Uiso 1 1 calc R . .
C7B C 0.4408(11) -0.0682(6) 1.0452(10) 0.098(5) Uani 1 1 d . . .
H7BA H 0.4789 -0.0883 1.0894 0.148 Uiso 1 1 calc R . .
H7BB H 0.4148 -0.0362 1.0716 0.148 Uiso 1 1 calc R . .
H7BC H 0.4834 -0.0584 0.9980 0.148 Uiso 1 1 calc R . .
N4N1 N 0.1365(5) -0.2358(2) 1.2794(5) 0.0349(14) Uani 1 1 d . . .
C4N2 C 0.1173(6) -0.2843(3) 1.3075(6) 0.044(2) Uani 1 1 d . . .
H4NA H 0.0817 -0.2885 1.3588 0.053 Uiso 1 1 calc R . .
C4N3 C 0.1481(7) -0.3292(3) 1.2637(6) 0.044(2) Uani 1 1 d . . .
H4NB H 0.1330 -0.3631 1.2860 0.053 Uiso 1 1 calc R . .
C4N4 C 0.2003(7) -0.3255(3) 1.1886(6) 0.045(2) Uani 1 1 d . B .
C4N5 C 0.2207(6) -0.2750(3) 1.1631(6) 0.0413(19) Uani 1 1 d . . .
H4NC H 0.2580 -0.2702 1.1129 0.050 Uiso 1 1 calc R . .
C4N6 C 0.1900(6) -0.2309(3) 1.2066(5) 0.0346(17) Uani 1 1 d . . .
C8B C 0.2324(9) -0.3729(4) 1.1390(7) 0.064(3) Uani 1 1 d D . .
C9B C 0.291(3) -0.3615(14) 1.0588(17) 0.108(10) Uiso 0.50 1 d PD B 3
H9BA H 0.3508 -0.3417 1.0761 0.162 Uiso 0.50 1 calc PR B 3
H9BB H 0.2510 -0.3407 1.0171 0.162 Uiso 0.50 1 calc PR B 3
H9BC H 0.3098 -0.3948 1.0317 0.162 Uiso 0.50 1 calc PR B 3
C10B C 0.2933(17) -0.4104(8) 1.1965(15) 0.070(6) Uiso 0.50 1 d PD B 3
H10G H 0.2569 -0.4193 1.2481 0.105 Uiso 0.50 1 calc PR B 3
H10H H 0.3557 -0.3935 1.2145 0.105 Uiso 0.50 1 calc PR B 3
H10I H 0.3066 -0.4427 1.1639 0.105 Uiso 0.50 1 calc PR B 3
C11B C 0.1410(16) -0.4019(11) 1.104(2) 0.093(8) Uiso 0.50 1 d PD B 3
H11G H 0.0990 -0.4102 1.1526 0.140 Uiso 0.50 1 calc PR B 3
H11H H 0.1606 -0.4346 1.0758 0.140 Uiso 0.50 1 calc PR B 3
H11I H 0.1047 -0.3795 1.0621 0.140 Uiso 0.50 1 calc PR B 3
C9D C 0.211(2) -0.3636(11) 1.0429(12) 0.087(8) Uiso 0.50 1 d PD B 4
H9DA H 0.1395 -0.3651 1.0305 0.131 Uiso 0.50 1 calc PR B 4
H9DB H 0.2433 -0.3909 1.0093 0.131 Uiso 0.50 1 calc PR B 4
H9DC H 0.2355 -0.3289 1.0267 0.131 Uiso 0.50 1 calc PR B 4
C10D C 0.3421(14) -0.3806(13) 1.155(2) 0.109(11) Uiso 0.50 1 d PD B 4
H10J H 0.3557 -0.3919 1.2148 0.163 Uiso 0.50 1 calc PR B 4
H10K H 0.3762 -0.3473 1.1444 0.163 Uiso 0.50 1 calc PR B 4
H10L H 0.3654 -0.4075 1.1147 0.163 Uiso 0.50 1 calc PR B 4
C11D C 0.181(2) -0.4227(9) 1.168(2) 0.099(9) Uiso 0.50 1 d PD B 4
H11J H 0.1442 -0.4151 1.2201 0.148 Uiso 0.50 1 calc PR B 4
H11K H 0.2300 -0.4501 1.1814 0.148 Uiso 0.50 1 calc PR B 4
H11L H 0.1352 -0.4350 1.1213 0.148 Uiso 0.50 1 calc PR B 4
C100 C -0.4336(11) 0.0541(5) 0.5408(12) 0.104(5) Uani 1 1 d . . .
H10M H -0.4807 0.0575 0.4910 0.156 Uiso 1 1 calc R . .
H10N H -0.4009 0.0198 0.5387 0.156 Uiso 1 1 calc R . .
H10O H -0.3843 0.0822 0.5384 0.156 Uiso 1 1 calc R . .
C101 C -0.4865(10) 0.0586(5) 0.6229(10) 0.080(4) Uani 1 1 d . . .
C102 C -0.4236(17) 0.0538(9) 0.6999(14) 0.171(11) Uani 1 1 d . . .
H10P H -0.4631 0.0570 0.7515 0.256 Uiso 1 1 calc R . .
H10Q H -0.3740 0.0819 0.7006 0.256 Uiso 1 1 calc R . .
H10R H -0.3908 0.0194 0.7003 0.256 Uiso 1 1 calc R . .
O100 O -0.5730(6) 0.0674(4) 0.6203(7) 0.096(3) Uani 1 1 d . . .

loop_
_atom_site_aniso_label
_atom_site_aniso_U_11
_atom_site_aniso_U_22
_atom_site_aniso_U_33
_atom_site_aniso_U_23
_atom_site_aniso_U_13
_atom_site_aniso_U_12
Pt1 0.03269(15) 0.02988(15) 0.02519(15) -0.00085(10) 0.00532(11) -0.00525(10)
Pt2 0.03423(16) 0.03425(16) 0.02959(16) 0.00031(11) -0.00744(12) 0.00152(11)
Br1 0.0616(6) 0.0399(4) 0.0470(5) 0.0023(4) -0.0046(4) 0.0090(4)
Br2 0.0548(6) 0.0585(6) 0.0623(7) 0.0062(4) -0.0305(5) -0.0045(4)
C1A 0.061(6) 0.049(5) 0.041(5) -0.001(4) 0.021(4) -0.027(4)
C2A 0.046(5) 0.042(4) 0.024(4) -0.011(3) 0.006(3) 0.006(3)
N1N1 0.040(3) 0.026(3) 0.029(3) 0.000(2) 0.007(3) -0.004(2)
C1N2 0.055(5) 0.032(4) 0.029(4) 0.000(3) 0.007(4) -0.014(3)
C1N3 0.073(6) 0.032(4) 0.031(4) -0.004(3) 0.005(4) -0.022(4)
C1N4 0.070(6) 0.027(4) 0.029(4) -0.001(3) 0.005(4) -0.001(4)
C1N5 0.049(5) 0.030(4) 0.028(4) 0.003(3) 0.006(4) 0.002(3)
C1N6 0.035(4) 0.030(4) 0.031(4) 0.004(3) 0.006(3) 0.001(3)
C4A 0.112(10) 0.033(5) 0.050(6) -0.018(4) 0.021(6) -0.020(5)
C5A 0.26(2) 0.117(12) 0.095(11) -0.078(10) 0.089(14) -0.130(14)
C6A 0.193(17) 0.079(8) 0.051(7) 0.001(6) 0.015(9) 0.080(10)
C7A 0.072(7) 0.062(6) 0.038(5) -0.009(4) 0.003(5) -0.009(5)
N2N1 0.027(3) 0.028(3) 0.031(3) 0.003(2) 0.004(3) -0.004(2)
C2N2 0.039(4) 0.034(4) 0.035(4) -0.010(3) 0.000(3) -0.011(3)
C2N3 0.042(4) 0.036(4) 0.043(5) -0.002(3) 0.005(4) -0.013(3)
C2N4 0.032(4) 0.047(5) 0.046(5) 0.001(4) 0.010(4) -0.014(3)
C2N5 0.037(4) 0.038(4) 0.036(4) -0.001(3) 0.011(4) -0.002(3)
C2N6 0.030(4) 0.027(3) 0.032(4) -0.003(3) 0.003(3) 0.000(3)
C8A 0.060(6) 0.056(6) 0.055(6) 0.000(4) 0.020(5) -0.021(5)
C3A 0.024(3) 0.052(5) 0.034(4) -0.007(3) -0.009(3) -0.004(3)
C1C1 0.028(4) 0.044(4) 0.036(4) -0.001(3) -0.007(3) 0.002(3)
C1C2 0.035(4) 0.041(4) 0.029(4) 0.003(3) -0.008(3) 0.002(3)
C1C3 0.041(5) 0.054(5) 0.052(6) 0.013(4) -0.010(4) -0.003(4)
C1C4 0.060(6) 0.047(5) 0.061(7) 0.014(4) -0.021(5) -0.015(4)
C1C5 0.068(6) 0.042(5) 0.061(7) -0.006(4) -0.036(5) -0.001(4)
C1C6 0.054(5) 0.040(5) 0.053(6) -0.009(4) -0.014(5) 0.004(4)
C3B 0.031(4) 0.041(4) 0.033(4) 0.001(3) -0.005(3) 0.003(3)
C1B 0.065(6) 0.036(4) 0.041(5) -0.009(3) -0.013(4) 0.007(4)
C2B 0.056(5) 0.061(6) 0.024(4) 0.005(4) -0.002(4) -0.004(4)
N3N1 0.033(3) 0.031(3) 0.034(4) 0.000(3) -0.007(3) -0.002(3)
C3N2 0.036(4) 0.030(4) 0.043(5) -0.005(3) -0.010(4) 0.000(3)
C3N3 0.041(4) 0.030(4) 0.051(5) 0.005(3) 0.001(4) 0.000(3)
C3N4 0.044(5) 0.045(5) 0.038(5) 0.001(4) -0.002(4) 0.008(4)
C3N5 0.044(5) 0.038(4) 0.048(5) -0.012(4) -0.001(4) 0.005(3)
C3N6 0.032(4) 0.029(4) 0.034(4) 0.000(3) -0.009(3) 0.001(3)
C4B 0.060(6) 0.052(5) 0.055(6) 0.013(4) 0.019(5) 0.004(4)
C5B 0.123(12) 0.092(9) 0.049(7) 0.022(6) 0.017(7) 0.026(8)
C6B 0.164(16) 0.070(8) 0.095(11) 0.006(7) 0.080(11) 0.014(9)
C7B 0.086(10) 0.115(11) 0.098(12) 0.008(9) 0.046(9) -0.015(8)
N4N1 0.026(3) 0.035(3) 0.042(4) 0.001(3) -0.009(3) 0.003(2)
C4N2 0.039(4) 0.039(4) 0.052(6) 0.009(4) -0.014(4) -0.001(3)
C4N3 0.051(5) 0.027(4) 0.052(6) 0.002(3) -0.017(4) -0.004(3)
C4N4 0.045(5) 0.035(4) 0.053(6) -0.006(4) -0.016(4) 0.004(3)
C4N5 0.041(4) 0.043(4) 0.039(5) -0.004(3) -0.005(4) 0.003(3)
C4N6 0.031(4) 0.034(4) 0.038(4) -0.001(3) -0.011(3) 0.004(3)
C8B 0.096(9) 0.036(5) 0.058(7) -0.011(4) -0.010(6) -0.006(5)
C100 0.077(9) 0.074(9) 0.163(17) -0.031(9) 0.035(10) -0.015(7)
C101 0.067(8) 0.075(8) 0.100(11) -0.032(7) 0.009(8) -0.002(6)
C102 0.17(2) 0.18(2) 0.16(2) -0.043(16) -0.108(18) 0.058(16)
O100 0.053(5) 0.150(9) 0.088(7) -0.022(6) 0.017(5) -0.006(5)

loop_
_atom_type_symbol
_atom_type_description
_atom_type_scat_dispersion_real
_atom_type_scat_dispersion_imag
_atom_type_scat_source
C C 0.0033 0.0016 'International Tables Vol C Tables 4.2.6.8 and 6.1.1.4'
H H 0.0000 0.0000 'International Tables Vol C Tables 4.2.6.8 and 6.1.1.4'
N N 0.0061 0.0033 'International Tables Vol C Tables 4.2.6.8 and 6.1.1.4'
Br Br -0.2901 2.4595 'International Tables Vol C Tables 4.2.6.8 and 6.1.1.4'
Pt Pt -1.7033 8.3905 'International Tables Vol C Tables 4.2.6.8 and 6.1.1.4'
O O 0.0106 0.0060 'International Tables Vol C Tables 4.2.6.8 and 6.1.1.4'

loop_
_geom_angle_atom_site_label_1
_geom_angle_atom_site_label_2
_geom_angle_atom_site_label_3
_geom_angle
C1A Pt1 C2A 86.2(3)
C1A Pt1 C3A 86.1(4)
C2A Pt1 C3A 88.6(3)
C1A Pt1 N2N1 174.5(3)
C2A Pt1 N2N1 99.1(3)
C3A Pt1 N2N1 94.9(3)
C1A Pt1 N1N1 98.2(3)
C2A Pt1 N1N1 175.3(3)
C3A Pt1 N1N1 93.2(3)
N2N1 Pt1 N1N1 76.4(2)
C1A Pt1 Br1 92.2(3)
C2A Pt1 Br1 90.9(2)
C3A Pt1 Br1 178.2(2)
N2N1 Pt1 Br1 86.87(17)
N1N1 Pt1 Br1 87.45(17)
C1B Pt2 C2B 85.9(4)
C1B Pt2 C3B 85.0(3)
C2B Pt2 C3B 89.7(4)
C1B Pt2 N3N1 97.6(3)
C2B Pt2 N3N1 176.4(3)
C3B Pt2 N3N1 91.6(3)
C1B Pt2 N4N1 174.3(3)
C2B Pt2 N4N1 99.7(3)
C3B Pt2 N4N1 96.2(3)
N3N1 Pt2 N4N1 76.8(2)
C1B Pt2 Br2 92.5(3)
C2B Pt2 Br2 88.8(3)
C3B Pt2 Br2 177.1(2)
N3N1 Pt2 Br2 89.98(17)
N4N1 Pt2 Br2 86.51(17)
C1N2 N1N1 C1N6 119.2(7)
C1N2 N1N1 Pt1 125.1(5)
C1N6 N1N1 Pt1 115.6(5)
N1N1 C1N2 C1N3 122.8(7)
C1N2 C1N3 C1N4 119.4(7)
C1N5 C1N4 C1N3 117.0(7)
C1N5 C1N4 C4A 120.9(8)
C1N3 C1N4 C4A 122.2(8)
C1N4 C1N5 C1N6 121.0(7)
N1N1 C1N6 C1N5 120.6(7)
N1N1 C1N6 C2N6 115.6(6)
C1N5 C1N6 C2N6 123.6(7)
C7A C4A C1N4 110.6(8)
C7A C4A C6A 108.9(10)
C1N4 C4A C6A 107.5(10)
C7A C4A C5A 108.6(11)
C1N4 C4A C5A 110.9(9)
C6A C4A C5A 110.2(12)
C2N2 N2N1 C2N6 118.2(6)
C2N2 N2N1 Pt1 125.3(5)
C2N6 N2N1 Pt1 116.4(4)
N2N1 C2N2 C2N3 122.8(7)
C2N4 C2N3 C2N2 120.7(7)
C2N3 C2N4 C2N5 116.9(7)
C2N3 C2N4 C8A 121.5(7)
C2N5 C2N4 C8A 121.5(8)
C2N6 C2N5 C2N4 120.2(7)
N2N1 C2N6 C2N5 121.2(7)
N2N1 C2N6 C1N6 115.4(6)
C2N5 C2N6 C1N6 123.3(7)
C10C C8A C9A 138.8(18)
C10C C8A C10A 52.0(16)
C9A C8A C10A 118.0(18)
C10C C8A C9C 121(2)
C9A C8A C9C 50.2(15)
C10A C8A C9C 73.4(18)
C10C C8A C2N4 110.7(15)
C9A C8A C2N4 109.9(13)
C10A C8A C2N4 109.6(14)
C9C C8A C2N4 107.5(15)
C10C C8A C11A 47.8(15)
C9A C8A C11A 112.0(16)
C10A C8A C11A 98.7(17)
C9C C8A C11A 144.5(18)
C2N4 C8A C11A 107.7(12)
C10C C8A C11C 114.4(18)
C9A C8A C11C 44.7(14)
C10A C8A C11C 142.7(18)
C9C C8A C11C 94.1(18)
C2N4 C8A C11C 107.7(13)
C11A C8A C11C 70.9(15)
C1C1 C3A Pt1 113.6(5)
C1C2 C1C1 C1C6 118.3(8)
C1C2 C1C1 C3A 123.7(7)
C1C6 C1C1 C3A 117.9(8)
C1C1 C1C2 C1C3 118.6(8)
C1C1 C1C2 C3B 123.0(7)
C1C3 C1C2 C3B 118.4(8)
C1C4 C1C3 C1C2 122.5(10)
C1C3 C1C4 C1C5 119.0(9)
C1C6 C1C5 C1C4 120.2(9)
C1C5 C1C6 C1C1 121.3(10)
C1C2 C3B Pt2 112.9(5)
C3N2 N3N1 C3N6 117.2(7)
C3N2 N3N1 Pt2 127.4(5)
C3N6 N3N1 Pt2 115.2(5)
N3N1 C3N2 C3N3 124.0(7)
C3N2 C3N3 C3N4 120.6(8)
C3N5 C3N4 C3N3 114.4(8)
C3N5 C3N4 C4B 123.2(8)
C3N3 C3N4 C4B 122.3(8)
C3N6 C3N5 C3N4 123.3(8)
N3N1 C3N6 C3N5 120.4(7)
N3N1 C3N6 C4N6 116.6(7)
C3N5 C3N6 C4N6 122.9(7)
C6B C4B C3N4 113.1(9)
C6B C4B C7B 109.5(12)
C3N4 C4B C7B 108.3(9)
C6B C4B C5B 108.6(11)
C3N4 C4B C5B 108.5(9)
C7B C4B C5B 108.8(10)
C4N2 N4N1 C4N6 117.9(7)
C4N2 N4N1 Pt2 127.2(6)
C4N6 N4N1 Pt2 114.8(5)
N4N1 C4N2 C4N3 122.0(9)
C4N4 C4N3 C4N2 121.5(8)
C4N5 C4N4 C4N3 114.8(8)
C4N5 C4N4 C8B 122.4(9)
C4N3 C4N4 C8B 122.7(8)
C4N4 C4N5 C4N6 123.4(9)
N4N1 C4N6 C4N5 120.4(7)
N4N1 C4N6 C3N6 116.2(7)
C4N5 C4N6 C3N6 123.4(8)
C4N4 C8B C10D 109.3(15)
C4N4 C8B C9D 108.9(13)
C10D C8B C9D 108.9(19)
C4N4 C8B C10B 111.7(12)
C10D C8B C10B 47.0(15)
C9D C8B C10B 138.0(17)
C4N4 C8B C11B 108.4(14)
C10D C8B C11B 141.1(19)
C9D C8B C11B 67.1(17)
C10B C8B C11B 108.5(16)
C4N4 C8B C11D 111.7(15)
C10D C8B C11D 108.0(19)
C9D C8B C11D 110.0(18)
C10B C8B C11D 63.6(16)
C11B C8B C11D 47.3(15)
C4N4 C8B C9B 115.7(15)
C10D C8B C9B 66.8(19)
C9D C8B C9B 42.9(16)
C10B C8B C9B 107.3(18)
C11B C8B C9B 104.9(19)
C11D C8B C9B 131.2(19)
O100 C101 C102 126.3(17)
O100 C101 C100 119.9(15)
C102 C101 C100 113.7(16)

loop_
_geom_bond_atom_site_label_1
_geom_bond_atom_site_label_2
_geom_bond_distance
Pt1 C1A 2.038(8)
Pt1 C2A 2.055(7)
Pt1 C3A 2.095(8)
Pt1 N2N1 2.121(6)
Pt1 N1N1 2.157(6)
Pt1 Br1 2.6064(10)
Pt2 C1B 2.043(8)
Pt2 C2B 2.063(9)
Pt2 C3B 2.092(8)
Pt2 N3N1 2.160(7)
Pt2 N4N1 2.161(6)
Pt2 Br2 2.5770(10)
N1N1 C1N2 1.324(9)
N1N1 C1N6 1.340(9)
C1N2 C1N3 1.382(11)
C1N3 C1N4 1.394(12)
C1N4 C1N5 1.375(11)
C1N4 C4A 1.531(12)
C1N5 C1N6 1.397(10)
C1N6 C2N6 1.480(10)
C4A C7A 1.507(14)
C4A C6A 1.550(19)
C4A C5A 1.553(16)
N2N1 C2N2 1.326(9)
N2N1 C2N6 1.359(9)
C2N2 C2N3 1.385(11)
C2N3 C2N4 1.362(12)
C2N4 C2N5 1.402(11)
C2N4 C8A 1.533(11)
C2N5 C2N6 1.389(10)
C8A C10C 1.495(15)
C8A C9A 1.502(14)
C8A C10A 1.518(15)
C8A C9C 1.521(15)
C8A C11A 1.533(14)
C8A C11C 1.550(15)
C3A C1C1 1.497(11)
C1C1 C1C2 1.405(11)
C1C1 C1C6 1.410(11)
C1C2 C1C3 1.407(12)
C1C2 C3B 1.486(11)
C1C3 C1C4 1.367(14)
C1C4 C1C5 1.388(15)
C1C5 C1C6 1.382(14)
N3N1 C3N2 1.345(10)
N3N1 C3N6 1.351(10)
C3N2 C3N3 1.353(12)
C3N3 C3N4 1.394(12)
C3N4 C3N5 1.387(12)
C3N4 C4B 1.521(13)
C3N5 C3N6 1.370(12)
C3N6 C4N6 1.472(10)
C4B C6B 1.514(16)
C4B C7B 1.537(18)
C4B C5B 1.557(15)
N4N1 C4N2 1.334(10)
N4N1 C4N6 1.368(11)
C4N2 C4N3 1.396(12)
C4N3 C4N4 1.385(14)
C4N4 C4N5 1.370(12)
C4N4 C8B 1.499(13)
C4N5 C4N6 1.379(11)
C8B C10D 1.513(15)
C8B C9D 1.513(15)
C8B C10B 1.520(14)
C8B C11B 1.521(15)
C8B C11D 1.522(15)
C8B C9B 1.527(15)
C100 C101 1.48(2)
C101 O100 1.196(15)
C101 C102 1.44(2)
